data_4309640
loop_
_publ_author_name
'Jian Fan'
'Brian E. Hanson'

_publ_section_title
;
Novel Zinc Phosphate Topologies Defined by Organic Ligands
;
_journal_name_full 'Inorganic Chemistry'
_journal_page_first 6998
_journal_page_last 7008
_journal_paper_doi 10.1021/ic050314t
_journal_volume 44
_journal_year 2005
_chemical_formula_moiety 'C6 H6 N2 O4 P Zn'
_chemical_formula_sum 'C6 H6 N2 O4 P Zn'
_chemical_formula_weight 266.47
_chemical_name_systematic
; 
 ? 
;
_space_group_IT_number 14
_symmetry_cell_setting monoclinic
_symmetry_space_group_name_Hall '-P 2yn'
_symmetry_space_group_name_H-M 'P 1 21/n 1'
_atom_sites_solution_hydrogens geom
_atom_sites_solution_primary direct
_atom_sites_solution_secondary difmap
_audit_creation_method SHELXL-97
_cell_angle_alpha 90.00
_cell_angle_beta 100.041(10)
_cell_angle_gamma 90.00
_cell_formula_units_Z 4
_cell_length_a 5.2956(6)
_cell_length_b 20.243(2)
_cell_length_c 7.5816(9)
_cell_measurement_reflns_used 2864
_cell_measurement_temperature 100(2)
_cell_measurement_theta_max 30.31
_cell_measurement_theta_min 2.88
_cell_volume 800.29(16)
_computing_cell_refinement 'CrysAlis (Oxford Diffraction)'
_computing_data_collection 'CrysAlis (Oxford Diffraction)'
_computing_data_reduction 'CrysAlis (Oxford Diffraction)'
_computing_molecular_graphics 'Bruker SHELXTL'
_computing_publication_material 'Bruker SHELXTL'
_computing_structure_refinement 'SHELXL-97 (Sheldrick, 1997)'
_computing_structure_solution 'SHELXS-97 (Sheldrick, 1990)'
_diffrn_ambient_temperature 100(2)
_diffrn_detector CCD
_diffrn_detector_type 'Oxford Diffraction Sapphire 2 CCD'
_diffrn_measured_fraction_theta_full 0.997
_diffrn_measured_fraction_theta_max 0.997
_diffrn_measurement_device '\k-geometry diffractometer'
_diffrn_measurement_device_type 'Oxford Diffraction Xcalibur2'
_diffrn_measurement_method 'phi and omega scans'
_diffrn_radiation_monochromator graphite
_diffrn_radiation_probe x-ray
_diffrn_radiation_type MoK\a
_diffrn_radiation_wavelength 0.71073
_diffrn_reflns_av_R_equivalents 0.0355
_diffrn_reflns_av_sigmaI/netI 0.0387
_diffrn_reflns_limit_h_max 6
_diffrn_reflns_limit_h_min -5
_diffrn_reflns_limit_k_max 23
_diffrn_reflns_limit_k_min -24
_diffrn_reflns_limit_l_max 9
_diffrn_reflns_limit_l_min -8
_diffrn_reflns_number 5154
_diffrn_reflns_theta_full 25.00
_diffrn_reflns_theta_max 25.00
_diffrn_reflns_theta_min 4.04
_diffrn_source 'fine-focus sealed tube'
_diffrn_source_current 40
_diffrn_source_voltage 50
_diffrn_standards_decay_% <2%
_diffrn_standards_interval_count 50
_diffrn_standards_number 2
_exptl_absorpt_coefficient_mu 3.255
_exptl_absorpt_correction_T_max 0.940
_exptl_absorpt_correction_T_min 0.700
_exptl_absorpt_correction_type numerical
_exptl_absorpt_process_details 'CrysAlis (Oxford Diffraction)'
_exptl_crystal_colour colorless
_exptl_crystal_density_diffrn 2.212
_exptl_crystal_density_method 'not measured'
_exptl_crystal_description needle
_exptl_crystal_F_000 532
_exptl_crystal_size_max 0.150
_exptl_crystal_size_mid 0.060
_exptl_crystal_size_min 0.019
_refine_diff_density_max 0.827
_refine_diff_density_min -0.426
_refine_diff_density_rms 0.114
_refine_ls_extinction_method none
_refine_ls_goodness_of_fit_ref 1.049
_refine_ls_hydrogen_treatment mixed
_refine_ls_matrix_type full
_refine_ls_number_parameters 112
_refine_ls_number_reflns 1399
_refine_ls_number_restraints 0
_refine_ls_restrained_S_all 1.049
_refine_ls_R_factor_all 0.0512
_refine_ls_R_factor_gt 0.0370
_refine_ls_shift/su_max 0.000
_refine_ls_shift/su_mean 0.000
_refine_ls_structure_factor_coef Fsqd
_refine_ls_weighting_details 'calc w=1/[\s^2^(Fo^2^)+(0.0560P)^2^+0.0000P] where P=(Fo^2^+2Fc^2^)/3'
_refine_ls_weighting_scheme calc
_refine_ls_wR_factor_gt 0.0863
_refine_ls_wR_factor_ref 0.0940
_reflns_number_gt 1186
_reflns_number_total 1399
_reflns_threshold_expression >2sigma(I)
_cod_data_source_file ic050314tsi20050301_034123_6.cif
_cod_data_source_block 1
_cod_depositor_comments
;
The following automatic conversions were performed:
'_symmetry_cell_setting' value 'Monoclinic' changed to 'monoclinic'
according to '/home/saulius/struct/CIF-dictionaries/cif_core.dic'
dictionary named 'cif_core.dic' version 2.4.1 from
2010-06-29.

'_exptl_absorpt_correction_type' value 'Numerical' changed to
'numerical' according to
'/home/saulius/struct/CIF-dictionaries/cif_core.dic' dictionary named
'cif_core.dic' version 2.4.1 from 2010-06-29.

Automatic conversion script
Id: cif_fix_enum 1527 2010-12-29 10:47:43Z saulius 
;
_cod_database_code 4309640

loop_
_symmetry_equiv_pos_as_xyz
'x, y, z'
'-x+1/2, y+1/2, -z+1/2'
'-x, -y, -z'
'x-1/2, -y-1/2, z-1/2'

loop_
_atom_site_label
_atom_site_type_symbol
_atom_site_fract_x
_atom_site_fract_y
_atom_site_fract_z
_atom_site_U_iso_or_equiv
_atom_site_adp_type
_atom_site_occupancy
_atom_site_symmetry_multiplicity
_atom_site_calc_flag
_atom_site_refinement_flags
_atom_site_disorder_assembly
_atom_site_disorder_group
Zn1 Zn 0.23266(9) 0.19059(3) 0.89216(6) 0.0123(2) Uani 1 1 d . . .
P1 P 0.6930(2) 0.22095(6) 0.71977(14) 0.0116(3) Uani 1 1 d . . .
O1 O 0.4110(5) 0.19865(15) 0.6895(4) 0.0132(7) Uani 1 1 d . . .
O2 O 0.7120(2) 0.29103(7) 0.81817(17) 0.0155(7) Uani 1 1 d . . .
H1 H 0.7557 0.2883 0.9140 0.019 Uiso 1 1 d R . .
O3 O 0.2820(2) 0.26837(7) 1.04103(17) 0.0134(6) Uani 1 1 d R . .
O4 O -0.1345(2) 0.17200(7) 0.83659(17) 0.0142(7) Uani 1 1 d R . .
N1 N 0.3732(2) 0.11280(7) 1.04083(17) 0.0135(8) Uani 1 1 d R . .
N2 N 0.5910(2) 0.04925(7) 1.24747(17) 0.0131(8) Uani 1 1 d R . .
C1 C 0.5889(2) 0.10561(7) 1.15350(17) 0.0140(9) Uani 1 1 d R . .
H1A H 0.7265 0.1363 1.1671 0.017 Uiso 1 1 calc R . .
C2 C 0.2259(8) 0.0586(2) 1.0653(6) 0.0148(10) Uani 1 1 d . . .
H2A H 0.0565 0.0508 1.0036 0.018 Uiso 1 1 calc R . .
C3 C 0.3586(8) 0.0182(2) 1.1902(5) 0.0154(10) Uani 1 1 d . . .
H3A H 0.3035 -0.0229 1.2304 0.018 Uiso 1 1 calc R . .
C4 C 0.7979(8) 0.0238(2) 1.3774(5) 0.0138(10) Uani 1 1 d . . .
C5 C 0.9661(8) 0.0683(2) 1.4773(5) 0.0134(9) Uani 1 1 d . . .
H5A H 0.9415 0.1146 1.4624 0.016 Uiso 1 1 calc R . .
C6 C 1.1704(8) 0.0435(2) 1.5991(5) 0.0149(10) Uani 1 1 d . . .
H6A H 1.2891 0.0730 1.6666 0.018 Uiso 1 1 calc R . .

loop_
_atom_site_aniso_label
_atom_site_aniso_U_11
_atom_site_aniso_U_22
_atom_site_aniso_U_33
_atom_site_aniso_U_23
_atom_site_aniso_U_13
_atom_site_aniso_U_12
Zn1 0.0115(3) 0.0130(3) 0.0125(3) 0.0008(2) 0.0021(2) 0.0007(2)
P1 0.0102(5) 0.0121(6) 0.0128(6) 0.0001(5) 0.0026(4) 0.0005(4)
O1 0.0117(15) 0.0194(18) 0.0088(14) 0.0029(12) 0.0022(12) 0.0013(12)
O2 0.0213(17) 0.0169(17) 0.0075(14) 0.0000(12) 0.0005(12) 0.0043(13)
O3 0.0167(15) 0.0090(16) 0.0141(15) -0.0035(13) 0.0018(12) 0.0024(13)
O4 0.0123(15) 0.0148(17) 0.0150(15) 0.0008(13) 0.0012(12) -0.0002(12)
N1 0.0163(19) 0.0110(19) 0.0129(18) -0.0004(15) 0.0013(15) 0.0010(15)
N2 0.0139(18) 0.012(2) 0.0127(18) 0.0018(15) 0.0004(15) -0.0009(15)
C1 0.013(2) 0.015(2) 0.015(2) 0.0001(19) 0.0049(18) 0.0006(18)
C2 0.013(2) 0.018(3) 0.014(2) 0.0004(19) 0.0041(18) -0.0016(19)
C3 0.016(2) 0.017(3) 0.014(2) 0.0009(19) 0.0052(18) -0.0042(19)
C4 0.016(2) 0.017(2) 0.008(2) 0.0009(18) 0.0027(17) 0.0035(18)
C5 0.013(2) 0.012(2) 0.015(2) 0.0019(19) 0.0017(18) 0.0021(18)
C6 0.016(2) 0.017(2) 0.012(2) -0.0025(18) 0.0026(18) -0.0007(19)

loop_
_atom_type_symbol
_atom_type_description
_atom_type_scat_dispersion_real
_atom_type_scat_dispersion_imag
_atom_type_scat_source
C C 0.0033 0.0016 'International Tables Vol C Tables 4.2.6.8 and 6.1.1.4'
H H 0.0000 0.0000 'International Tables Vol C Tables 4.2.6.8 and 6.1.1.4'
N N 0.0061 0.0033 'International Tables Vol C Tables 4.2.6.8 and 6.1.1.4'
O O 0.0106 0.0060 'International Tables Vol C Tables 4.2.6.8 and 6.1.1.4'
P P 0.1023 0.0942 'International Tables Vol C Tables 4.2.6.8 and 6.1.1.4'
Zn Zn 0.2839 1.4301 'International Tables Vol C Tables 4.2.6.8 and 6.1.1.4'

loop_
_geom_angle_atom_site_label_1
_geom_angle_atom_site_label_2
_geom_angle_atom_site_label_3
_geom_angle
_geom_angle_site_symmetry_1
_geom_angle_site_symmetry_3
_geom_angle_publ_flag
O3 Zn1 O1 111.04(10) . . ?
O3 Zn1 O4 108.16(7) . . ?
O1 Zn1 O4 116.61(10) . . ?
O3 Zn1 N1 108.27(7) . . ?
O1 Zn1 N1 109.06(10) . . ?
O4 Zn1 N1 103.19(7) . . ?
O4 P1 O3 111.24(10) 1_655 4_665 ?
O4 P1 O1 111.34(14) 1_655 . ?
O3 P1 O1 110.54(13) 4_665 . ?
O4 P1 O2 108.89(10) 1_655 . ?
O3 P1 O2 106.55(8) 4_665 . ?
O1 P1 O2 108.10(14) . . ?
P1 O1 Zn1 119.92(17) . . ?
P1 O2 H1 112.5 . . ?
P1 O3 Zn1 127.19(9) 4_566 . ?
P1 O4 Zn1 118.27(9) 1_455 . ?
C1 N1 C2 105.88(19) . . ?
C1 N1 Zn1 130.6 . . ?
C2 N1 Zn1 122.59(19) . . ?
C1 N2 C3 107.14(19) . . ?
C1 N2 C4 127.06(19) . . ?
C3 N2 C4 125.7(3) . . ?
N1 C1 N2 111.4 . . ?
N1 C1 H1A 124.3 . . ?
N2 C1 H1A 124.3 . . ?
C3 C2 N1 109.8(3) . . ?
C3 C2 H2A 125.1 . . ?
N1 C2 H2A 125.1 . . ?
C2 C3 N2 105.7(4) . . ?
C2 C3 H3A 127.1 . . ?
N2 C3 H3A 127.1 . . ?
C6 C4 C5 121.1(4) 3_758 . ?
C6 C4 N2 120.2(4) 3_758 . ?
C5 C4 N2 118.7(4) . . ?
C6 C5 C4 118.5(4) . . ?
C6 C5 H5A 120.7 . . ?
C4 C5 H5A 120.7 . . ?
C4 C6 C5 120.4(4) 3_758 . ?
C4 C6 H6A 119.8 3_758 . ?
C5 C6 H6A 119.8 . . ?

loop_
_geom_bond_atom_site_label_1
_geom_bond_atom_site_label_2
_geom_bond_distance
_geom_bond_site_symmetry_2
_geom_bond_publ_flag
Zn1 O3 1.9283(14) . ?
Zn1 O1 1.946(3) . ?
Zn1 O4 1.9530(14) . ?
Zn1 N1 2.0028(14) . ?
P1 O4 1.5226(17) 1_655 ?
P1 O3 1.5256(17) 4_665 ?
P1 O1 1.539(3) . ?
P1 O2 1.5978(17) . ?
O2 H1 0.7252 . ?
O3 P1 1.5256(17) 4_566 ?
O4 P1 1.5226(17) 1_455 ?
N1 C1 1.3099 . ?
N1 C2 1.377(5) . ?
N2 C1 1.3441 . ?
N2 C3 1.382(5) . ?
N2 C4 1.435(4) . ?
C1 H1A 0.9500 . ?
C2 C3 1.352(6) . ?
C2 H2A 0.9500 . ?
C3 H3A 0.9500 . ?
C4 C6 1.382(6) 3_758 ?
C4 C5 1.394(6) . ?
C5 C6 1.388(6) . ?
C5 H5A 0.9500 . ?
C6 C4 1.382(6) 3_758 ?
C6 H6A 0.9500 . ?

loop_
_geom_torsion_atom_site_label_1
_geom_torsion_atom_site_label_2
_geom_torsion_atom_site_label_3
_geom_torsion_atom_site_label_4
_geom_torsion
_geom_torsion_site_symmetry_1
_geom_torsion_site_symmetry_2
_geom_torsion_site_symmetry_3
_geom_torsion_site_symmetry_4
_geom_torsion_publ_flag
O4 P1 O1 Zn1 62.6(2) 1_655 . . . ?
O3 P1 O1 Zn1 -173.19(14) 4_665 . . . ?
O2 P1 O1 Zn1 -56.9(2) . . . . ?
O3 Zn1 O1 P1 48.6(2) . . . . ?
O4 Zn1 O1 P1 173.09(15) . . . . ?
N1 Zn1 O1 P1 -70.6(2) . . . . ?
O1 Zn1 O3 P1 -174.50(13) . . . 4_566 ?
O4 Zn1 O3 P1 56.36(14) . . . 4_566 ?
N1 Zn1 O3 P1 -54.81(14) . . . 4_566 ?
O3 Zn1 O4 P1 66.60(12) . . . 1_455 ?
O1 Zn1 O4 P1 -59.33(14) . . . 1_455 ?
N1 Zn1 O4 P1 -178.83(6) . . . 1_455 ?
O3 Zn1 N1 C1 -45.15(9) . . . . ?
O1 Zn1 N1 C1 75.78(10) . . . . ?
O4 Zn1 N1 C1 -159.6 . . . . ?
O3 Zn1 N1 C2 122.1(2) . . . . ?
O1 Zn1 N1 C2 -117.0(2) . . . . ?
O4 Zn1 N1 C2 7.6(3) . . . . ?
C2 N1 C1 N2 0.98(19) . . . . ?
Zn1 N1 C1 N2 169.82(5) . . . . ?
C3 N2 C1 N1 -0.04(19) . . . . ?
C4 N2 C1 N1 177.4(2) . . . . ?
C1 N1 C2 C3 -1.6(4) . . . . ?
Zn1 N1 C2 C3 -171.5(2) . . . . ?
N1 C2 C3 N2 1.6(4) . . . . ?
C1 N2 C3 C2 -0.9(3) . . . . ?
C4 N2 C3 C2 -178.4(3) . . . . ?
C1 N2 C4 C6 -149.2(3) . . . 3_758 ?
C3 N2 C4 C6 27.8(5) . . . 3_758 ?
C1 N2 C4 C5 30.2(4) . . . . ?
C3 N2 C4 C5 -152.8(4) . . . . ?
C6 C4 C5 C6 1.3(7) 3_758 . . . ?
N2 C4 C5 C6 -178.1(3) . . . . ?
C4 C5 C6 C4 -1.3(7) . . . 3_758 ?
